data_9012897
loop_
_publ_author_name
'Yakubovich, O. V.'
'Urusov, V. S.'

_publ_section_title
;The structure and electron density of Fe2+ -bearing tavorite in relation to
 the genetic crystal chemistry of secondary phosphates of lithium pegmatites
;
_journal_name_full 'Geochemistry International'
_journal_page_first 630
_journal_page_last 638
_journal_volume 35
_journal_year 1997
_chemical_compound_source Synthetic
_chemical_formula_sum 'Fe H Li O5 P'
_chemical_name_mineral Tavorite
_space_group_IT_number 2
_symmetry_space_group_name_Hall '-P 1'
_symmetry_space_group_name_H-M 'P -1'
_cell_angle_alpha 109.15
_cell_angle_beta 97.90
_cell_angle_gamma 106.52
_cell_length_a 5.347
_cell_length_b 7.284
_cell_length_c 5.132
_cell_formula_units_Z 1
_cell_volume 175.051
_database_code_amcsd 0012660
_exptl_crystal_density_diffrn 1.658
_cod_original_formula_sum 'Li Fe P O5 H'
_cod_database_code 9012897

loop_
_space_group_symop_operation_xyz
x,y,z
-x,-y,-z

loop_
_atom_site_aniso_label
_atom_site_aniso_U_11
_atom_site_aniso_U_22
_atom_site_aniso_U_33
_atom_site_aniso_U_12
_atom_site_aniso_U_13
_atom_site_aniso_U_23
Li1 0.01139 0.03925 0.01013 0.01139 0.01140 0.00506
Fe1 0.00456 0.00544 0.00670 0.00176 0.00214 0.00101
Fe2 0.00519 0.00532 0.00455 0.00163 0.00202 0.00089
P 0.00468 0.00670 0.00430 0.00189 0.00214 0.00139
O1 0.00810 0.01252 0.00734 0.00278 0.00632 0.00278
O2 0.00493 0.01126 0.00873 0.00076 0.00328 0.00139
O3 0.00975 0.00721 0.01165 0.00367 0.00456 0.00353
O4 0.01203 0.01328 0.01165 0.00886 0.00595 0.00569
O5 0.00962 0.01076 0.00493 0.00315 0.00126 -0.00037

loop_
_atom_site_label
_atom_site_fract_x
_atom_site_fract_y
_atom_site_fract_z
_atom_site_occupancy
_atom_site_U_iso_or_equiv
Li1 0.60710 0.18200 0.25400 0.38500 0.01773
Li2 0.63100 0.29500 0.27800 0.11500 0.01520
Fe1 0.00000 0.50000 0.00000 0.33333 0.00570
Fe2 0.00000 0.00000 0.00000 0.33333 0.00507
Fe3 0.00000 0.50000 0.50000 0.33333 0.00380
P 0.63897 0.76670 0.32444 0.50000 0.00519
O1 0.65990 0.87800 0.11420 0.50000 0.00874
O2 0.34130 0.66000 0.31070 0.50000 0.00899
O3 0.94780 0.27430 0.15210 0.50000 0.00912
O4 0.78790 0.61220 0.26620 0.50000 0.01077
O5 0.24240 0.07110 0.36750 0.50000 0.00925
H 0.04000 0.27000 0.32000 0.50000 0.02660

loop_
_cod_related_entry_id
_cod_related_entry_database
_cod_related_entry_code
1 AMCSD 0012660
